data_7043008
loop_
_publ_author_name
'Werl\'e, C'
'DOHM, Sebastian'
'Bailly, Corinne'
'Karmazin, Lydia'
'Ricard, Louis'
'Sieffert, Nicolas'
'pfeffer, michel'
'Hansen, Andreas'
'Grimme, Stefan'
'Djukic, Jean-Pierre'

_publ_section_title
;
 Trans-Cis C-Pd-C Rearrangement in Hemichelates
;
_journal_name_full 'Dalton Trans.'
_journal_paper_doi 10.1039/C7DT00872D
_journal_year 2017
_chemical_formula_moiety 'C25 H21 Cr N O3 Pd, 0.5(C18 H24 Cl2 N2 Pd2), 0.5(C7H16)'
_chemical_formula_sum 'C75 H82 Cl2 Cr2 N4 O6 Pd4'
_chemical_formula_weight 1735.94
_chemical_name_systematic
;
 ?
;
_space_group_crystal_system triclinic
_space_group_IT_number 2
_space_group_name_Hall '-P 1'
_space_group_name_H-M_alt 'P -1'
_symmetry_space_group_name_Hall '-P 1'
_symmetry_space_group_name_H-M 'P -1'
_atom_sites_solution_hydrogens geom
_audit_creation_method SHELXL-2013
_audit_update_record
;
2016-12-15 deposited with the CCDC.
2017-05-17 downloaded from the CCDC.
;
_cell_angle_alpha 88.424(1)
_cell_angle_beta 88.469(1)
_cell_angle_gamma 84.314(1)
_cell_formula_units_Z 1
_cell_length_a 9.139(1)
_cell_length_b 11.832(1)
_cell_length_c 15.967(1)
_cell_measurement_reflns_used 8545
_cell_measurement_temperature 150.0(1)
_cell_measurement_theta_max 30.034
_cell_measurement_theta_min 0.998
_cell_volume 1716.9(3)
_computing_cell_refinement 'DENZO (Otwinowski & Minor, 1997) & COLLECT'
_computing_data_collection 'COLLECT (Hooft, R.W.W., 1998)'
_computing_data_reduction 'DENZO & COLLECT'
_computing_molecular_graphics 'PLATON (Spek, 2009)'
_computing_structure_refinement 'SHELXL-2013 (Sheldrick, 2013)'
_diffrn_ambient_temperature 150.0(1)
_diffrn_measured_fraction_theta_full 0.995
_diffrn_measured_fraction_theta_max 0.975
_diffrn_measurement_device_type 'Kappa APEX II'
_diffrn_measurement_method 'phi and omega scans'
_diffrn_radiation_type MoK\a
_diffrn_radiation_wavelength 0.71069
_diffrn_reflns_av_R_equivalents 0.0498
_diffrn_reflns_av_unetI/netI 0.0460
_diffrn_reflns_Laue_measured_fraction_full 0.995
_diffrn_reflns_Laue_measured_fraction_max 0.975
_diffrn_reflns_limit_h_max 12
_diffrn_reflns_limit_h_min -12
_diffrn_reflns_limit_k_max 16
_diffrn_reflns_limit_k_min -16
_diffrn_reflns_limit_l_max 22
_diffrn_reflns_limit_l_min -22
_diffrn_reflns_number 27572
_diffrn_reflns_point_group_measured_fraction_full 0.995
_diffrn_reflns_point_group_measured_fraction_max 0.975
_diffrn_reflns_theta_full 25.240
_diffrn_reflns_theta_max 30.006
_diffrn_reflns_theta_min 2.553
_exptl_absorpt_coefficient_mu 1.464
_exptl_absorpt_correction_type multi-scan
_exptl_absorpt_process_details DENZO/SCALEPACK
_exptl_crystal_colour orange
_exptl_crystal_density_diffrn 1.679
_exptl_crystal_description plate
_exptl_crystal_F_000 874
_exptl_crystal_size_max 0.220
_exptl_crystal_size_mid 0.200
_exptl_crystal_size_min 0.140
_refine_diff_density_max 0.869
_refine_diff_density_min -0.874
_refine_diff_density_rms 0.120
_refine_ls_extinction_method none
_refine_ls_goodness_of_fit_ref 1.071
_refine_ls_hydrogen_treatment constr
_refine_ls_matrix_type full
_refine_ls_number_parameters 392
_refine_ls_number_reflns 9772
_refine_ls_number_restraints 0
_refine_ls_restrained_S_all 1.071
_refine_ls_R_factor_all 0.0518
_refine_ls_R_factor_gt 0.0435
_refine_ls_shift/su_max 0.001
_refine_ls_shift/su_mean 0.000
_refine_ls_structure_factor_coef Fsqd
_refine_ls_weighting_details 'w=1/[\s^2^(Fo^2^)+6.4279P] where P=(Fo^2^+2Fc^2^)/3'
_refine_ls_weighting_scheme calc
_refine_ls_wR_factor_gt 0.0848
_refine_ls_wR_factor_ref 0.0895
_reflns_Friedel_coverage 0.000
_reflns_number_gt 8528
_reflns_number_total 9772
_reflns_threshold_expression 'I > 2\s(I)'
_cod_data_source_file c7dt00872d2.cif
_cod_data_source_block cis-3a_2a
_cod_database_code 7043008
_shelx_space_group_comment
;
The symmetry employed for this shelxl refinement is uniquely defined
by the following loop, which should always be used as a source of
symmetry information in preference to the above space-group names.
They are only intended as comments.
;
_shelx_estimated_absorpt_t_min 0.739
_shelx_estimated_absorpt_t_max 0.821
_shelxl_version_number 2013-4

loop_
_space_group_symop_operation_xyz
'x, y, z'
'-x, -y, -z'

loop_
_atom_site_label
_atom_site_type_symbol
_atom_site_fract_x
_atom_site_fract_y
_atom_site_fract_z
_atom_site_U_iso_or_equiv
_atom_site_adp_type
_atom_site_occupancy
_atom_site_site_symmetry_order
_atom_site_calc_flag
_atom_site_refinement_flags_posn
_atom_site_refinement_flags_adp
Pd1 Pd 0.65286(3) 0.54870(2) 0.25233(2) 0.01576(6) Uani 1 1 d . .
Cr1 Cr 0.38317(6) 0.44471(4) 0.25287(3) 0.01728(11) Uani 1 1 d . .
O1 O 0.6573(3) 0.2884(2) 0.22043(18) 0.0305(6) Uani 1 1 d . .
O2 O 0.2686(4) 0.3209(3) 0.11152(18) 0.0393(7) Uani 1 1 d . .
O3 O 0.3899(3) 0.6347(2) 0.12482(18) 0.0357(7) Uani 1 1 d . .
N1 N 0.7676(3) 0.5271(3) 0.12929(17) 0.0223(6) Uani 1 1 d . .
C1 C 0.8032(3) 0.6621(3) 0.2652(2) 0.0178(6) Uani 1 1 d . .
C2 C 0.8488(4) 0.7139(3) 0.3355(2) 0.0206(6) Uani 1 1 d . .
H2 H 0.8074 0.6957 0.3888 0.025 Uiso 1 1 calc R U
C3 C 0.9542(4) 0.7922(3) 0.3303(3) 0.0253(7) Uani 1 1 d . .
H3 H 0.9823 0.8271 0.3794 0.030 Uiso 1 1 calc R U
C4 C 1.0174(4) 0.8186(3) 0.2535(3) 0.0279(8) Uani 1 1 d . .
H4 H 1.0892 0.8714 0.2497 0.033 Uiso 1 1 calc R U
C5 C 0.9757(4) 0.7679(3) 0.1821(3) 0.0288(8) Uani 1 1 d . .
H5 H 1.0203 0.7850 0.1294 0.035 Uiso 1 1 calc R U
C6 C 0.8681(4) 0.6914(3) 0.1869(2) 0.0232(7) Uani 1 1 d . .
C7 C 0.8129(4) 0.6420(3) 0.1095(2) 0.0283(8) Uani 1 1 d . .
H7A H 0.7280 0.6919 0.0880 0.034 Uiso 1 1 calc R U
H7B H 0.8914 0.6372 0.0654 0.034 Uiso 1 1 calc R U
C8 C 0.9008(4) 0.4475(3) 0.1426(2) 0.0298(8) Uani 1 1 d . .
H8A H 0.9613 0.4434 0.0909 0.045 Uiso 1 1 calc R U
H8B H 0.8719 0.3718 0.1576 0.045 Uiso 1 1 calc R U
H8C H 0.9575 0.4744 0.1879 0.045 Uiso 1 1 calc R U
C9 C 0.6911(5) 0.4872(4) 0.0564(2) 0.0313(8) Uani 1 1 d . .
H9A H 0.6552 0.4135 0.0705 0.047 Uiso 1 1 calc R U
H9B H 0.7598 0.4792 0.0082 0.047 Uiso 1 1 calc R U
H9C H 0.6079 0.5425 0.0423 0.047 Uiso 1 1 calc R U
C10 C 0.5822(3) 0.5655(3) 0.3772(2) 0.0176(6) Uani 1 1 d . .
H10 H 0.6169 0.6355 0.3593 0.021 Uiso 1 1 calc R U
C11 C 0.4341(4) 0.5299(3) 0.3696(2) 0.0178(6) Uani 1 1 d . .
C12 C 0.3059(4) 0.5870(3) 0.3354(2) 0.0214(7) Uani 1 1 d . .
H12 H 0.3016 0.6661 0.3225 0.026 Uiso 1 1 calc R U
C13 C 0.1841(4) 0.5266(3) 0.3205(2) 0.0243(7) Uani 1 1 d . .
H13 H 0.0965 0.5658 0.2994 0.029 Uiso 1 1 calc R U
C14 C 0.1915(4) 0.4089(3) 0.3366(2) 0.0232(7) Uani 1 1 d . .
H14 H 0.1109 0.3685 0.3230 0.028 Uiso 1 1 calc R U
C15 C 0.3169(4) 0.3498(3) 0.3728(2) 0.0225(7) Uani 1 1 d . .
H15 H 0.3209 0.2705 0.3846 0.027 Uiso 1 1 calc R U
C16 C 0.4360(3) 0.4112(3) 0.3910(2) 0.0182(6) Uani 1 1 d . .
C17 C 0.5790(4) 0.3738(3) 0.4259(2) 0.0184(6) Uani 1 1 d . .
C18 C 0.6316(4) 0.2691(3) 0.4611(2) 0.0221(7) Uani 1 1 d . .
H18 H 0.5718 0.2078 0.4645 0.026 Uiso 1 1 calc R U
C19 C 0.7731(4) 0.2568(3) 0.4909(2) 0.0250(7) Uani 1 1 d . .
H19 H 0.8102 0.1870 0.5169 0.030 Uiso 1 1 calc R U
C20 C 0.8619(4) 0.3462(3) 0.4831(2) 0.0245(7) Uani 1 1 d . .
H20 H 0.9598 0.3353 0.5024 0.029 Uiso 1 1 calc R U
C21 C 0.8105(4) 0.4505(3) 0.4477(2) 0.0222(7) Uani 1 1 d . .
H21 H 0.8724 0.5103 0.4426 0.027 Uiso 1 1 calc R U
C22 C 0.6660(4) 0.4661(3) 0.41975(19) 0.0179(6) Uani 1 1 d . .
C23 C 0.5596(4) 0.3573(3) 0.2315(2) 0.0223(7) Uani 1 1 d . .
C24 C 0.3102(4) 0.3666(3) 0.1676(2) 0.0263(7) Uani 1 1 d . .
C25 C 0.3966(4) 0.5602(3) 0.1739(2) 0.0241(7) Uani 1 1 d . .
Pd2 Pd 0.42619(3) 0.01025(2) 0.39908(2) 0.01974(6) Uani 1 1 d . .
Cl1 Cl 0.33838(9) 0.05484(8) 0.53422(6) 0.02795(18) Uani 1 1 d . .
N2 N 0.4951(3) -0.0204(2) 0.27567(18) 0.0203(6) Uani 1 1 d . .
C26 C 0.2381(4) 0.0603(3) 0.3455(2) 0.0209(6) Uani 1 1 d . .
C27 C 0.0995(4) 0.0745(3) 0.3842(2) 0.0277(8) Uani 1 1 d . .
H27 H 0.0882 0.0598 0.4427 0.033 Uiso 1 1 calc R U
C28 C -0.0236(4) 0.1107(3) 0.3359(3) 0.0301(8) Uani 1 1 d . .
H28 H -0.1185 0.1204 0.3621 0.036 Uiso 1 1 calc R U
C29 C -0.0081(4) 0.1321(3) 0.2512(3) 0.0301(8) Uani 1 1 d . .
H29 H -0.0920 0.1578 0.2195 0.036 Uiso 1 1 calc R U
C30 C 0.1297(4) 0.1163(3) 0.2117(2) 0.0263(7) Uani 1 1 d . .
H30 H 0.1401 0.1296 0.1530 0.032 Uiso 1 1 calc R U
C31 C 0.2523(4) 0.0808(3) 0.2594(2) 0.0202(6) Uani 1 1 d . .
C32 C 0.4055(4) 0.0645(3) 0.2225(2) 0.0241(7) Uani 1 1 d . .
H32A H 0.4030 0.0370 0.1646 0.029 Uiso 1 1 calc R U
H32B H 0.4497 0.1376 0.2205 0.029 Uiso 1 1 calc R U
C33 C 0.6527(4) -0.0085(3) 0.2592(2) 0.0282(8) Uani 1 1 d . .
H33A H 0.6764 -0.0214 0.1998 0.042 Uiso 1 1 calc R U
H33B H 0.7122 -0.0645 0.2936 0.042 Uiso 1 1 calc R U
H33C H 0.6740 0.0682 0.2732 0.042 Uiso 1 1 calc R U
C34 C 0.4646(4) -0.1361(3) 0.2545(3) 0.0303(8) Uani 1 1 d . .
H34A H 0.5187 -0.1914 0.2919 0.046 Uiso 1 1 calc R U
H34B H 0.4960 -0.1509 0.1963 0.046 Uiso 1 1 calc R U
H34C H 0.3589 -0.1429 0.2611 0.046 Uiso 1 1 calc R U

loop_
_atom_site_aniso_label
_atom_site_aniso_U_11
_atom_site_aniso_U_22
_atom_site_aniso_U_33
_atom_site_aniso_U_23
_atom_site_aniso_U_13
_atom_site_aniso_U_12
Pd1 0.01586(11) 0.01529(11) 0.01653(11) 0.00031(8) -0.00180(8) -0.00334(8)
Cr1 0.0155(2) 0.0163(2) 0.0203(2) -0.00014(19) -0.00277(19) -0.00264(18)
O1 0.0254(13) 0.0228(13) 0.0420(16) -0.0018(11) 0.0036(11) 0.0037(10)
O2 0.056(2) 0.0361(17) 0.0291(15) -0.0029(12) -0.0107(13) -0.0186(14)
O3 0.0407(16) 0.0309(15) 0.0357(16) 0.0102(12) -0.0083(13) -0.0051(12)
N1 0.0245(14) 0.0261(15) 0.0168(13) 0.0001(11) -0.0011(11) -0.0052(12)
C1 0.0156(14) 0.0118(14) 0.0260(16) 0.0028(12) -0.0036(12) -0.0017(11)
C2 0.0187(15) 0.0156(15) 0.0272(17) 0.0011(12) -0.0046(13) 0.0013(12)
C3 0.0198(16) 0.0151(15) 0.041(2) 0.0004(14) -0.0078(14) -0.0019(12)
C4 0.0227(17) 0.0192(17) 0.043(2) 0.0035(15) -0.0035(15) -0.0088(13)
C5 0.0244(18) 0.0261(19) 0.036(2) 0.0055(15) 0.0011(15) -0.0069(14)
C6 0.0196(16) 0.0232(17) 0.0267(17) 0.0054(13) -0.0030(13) -0.0025(13)
C7 0.033(2) 0.031(2) 0.0212(17) 0.0059(14) 0.0002(14) -0.0098(16)
C8 0.0289(19) 0.032(2) 0.0281(19) -0.0029(15) 0.0038(15) -0.0015(15)
C9 0.037(2) 0.040(2) 0.0188(16) -0.0030(15) -0.0025(15) -0.0106(17)
C10 0.0167(14) 0.0171(15) 0.0191(15) -0.0009(12) 0.0005(11) -0.0022(11)
C11 0.0198(15) 0.0152(14) 0.0184(15) -0.0010(11) -0.0019(12) -0.0017(11)
C12 0.0162(15) 0.0208(16) 0.0269(17) -0.0033(13) -0.0006(12) 0.0003(12)
C13 0.0121(14) 0.0288(18) 0.0317(18) -0.0015(14) 0.0000(13) -0.0006(13)
C14 0.0145(15) 0.0292(18) 0.0270(17) -0.0023(14) -0.0007(12) -0.0072(13)
C15 0.0214(16) 0.0197(16) 0.0268(17) 0.0015(13) 0.0025(13) -0.0060(13)
C16 0.0180(15) 0.0201(15) 0.0166(14) -0.0001(12) 0.0019(11) -0.0027(12)
C17 0.0176(15) 0.0222(16) 0.0158(14) -0.0007(12) -0.0002(11) -0.0034(12)
C18 0.0284(17) 0.0175(16) 0.0199(15) -0.0008(12) -0.0008(13) -0.0003(13)
C19 0.0287(18) 0.0232(17) 0.0216(16) -0.0017(13) -0.0057(13) 0.0071(14)
C20 0.0208(16) 0.0309(19) 0.0215(16) -0.0004(14) -0.0060(13) 0.0006(14)
C21 0.0206(16) 0.0272(18) 0.0193(15) -0.0023(13) -0.0034(12) -0.0042(13)
C22 0.0205(15) 0.0188(15) 0.0145(14) -0.0009(11) -0.0001(11) -0.0022(12)
C23 0.0261(17) 0.0196(16) 0.0221(16) -0.0005(13) -0.0006(13) -0.0065(13)
C24 0.0278(18) 0.0239(18) 0.0278(18) 0.0045(14) -0.0024(14) -0.0072(14)
C25 0.0249(17) 0.0214(17) 0.0261(17) -0.0007(13) -0.0030(13) -0.0027(13)
Pd2 0.01753(12) 0.01903(12) 0.02262(13) 0.00077(9) -0.00281(9) -0.00127(9)
Cl1 0.0214(4) 0.0368(5) 0.0243(4) -0.0012(4) -0.0029(3) 0.0041(3)
N2 0.0178(13) 0.0177(13) 0.0253(14) 0.0021(11) -0.0017(11) -0.0017(10)
C26 0.0170(15) 0.0179(15) 0.0285(17) -0.0024(13) -0.0039(13) -0.0027(12)
C27 0.0264(18) 0.032(2) 0.0253(18) -0.0055(15) -0.0034(14) -0.0026(15)
C28 0.0189(17) 0.032(2) 0.039(2) -0.0115(16) -0.0024(15) 0.0032(14)
C29 0.0249(18) 0.0271(19) 0.038(2) 0.0005(16) -0.0075(15) 0.0006(14)
C30 0.0213(17) 0.0272(18) 0.0309(19) 0.0057(15) -0.0062(14) -0.0047(14)
C31 0.0196(15) 0.0140(14) 0.0276(17) 0.0030(12) -0.0035(13) -0.0044(12)
C32 0.0195(16) 0.0220(17) 0.0303(18) 0.0050(14) -0.0036(13) -0.0007(13)
C33 0.0159(16) 0.037(2) 0.0310(19) 0.0065(16) -0.0009(13) -0.0009(14)
C34 0.0280(19) 0.0216(18) 0.041(2) -0.0041(16) -0.0034(16) 0.0013(14)

loop_
_atom_type_symbol
_atom_type_description
_atom_type_scat_dispersion_real
_atom_type_scat_dispersion_imag
_atom_type_scat_source
C C 0.0033 0.0016 'International Tables Vol C Tables 4.2.6.8 and 6.1.1.4'
H H 0.0000 0.0000 'International Tables Vol C Tables 4.2.6.8 and 6.1.1.4'
Cl Cl 0.1484 0.1585 'International Tables Vol C Tables 4.2.6.8 and 6.1.1.4'
Cr Cr 0.3209 0.6236 'International Tables Vol C Tables 4.2.6.8 and 6.1.1.4'
N N 0.0061 0.0033 'International Tables Vol C Tables 4.2.6.8 and 6.1.1.4'
O O 0.0106 0.0060 'International Tables Vol C Tables 4.2.6.8 and 6.1.1.4'
Pd Pd -0.9988 1.0072 'International Tables Vol C Tables 4.2.6.8 and 6.1.1.4'

loop_
_geom_angle_atom_site_label_1
_geom_angle_atom_site_label_2
_geom_angle_atom_site_label_3
_geom_angle
_geom_angle_site_symmetry_3
C1 Pd1 C10 91.68(13) .
C1 Pd1 N1 81.58(12) .
C10 Pd1 N1 169.75(12) .
C1 Pd1 C23 157.28(12) .
C10 Pd1 C23 96.55(12) .
N1 Pd1 C23 87.06(11) .
C1 Pd1 Cr1 162.73(9) .
C10 Pd1 Cr1 78.46(9) .
N1 Pd1 Cr1 109.93(8) .
C23 Pd1 Cr1 39.68(8) .
C24 Cr1 C25 85.46(16) .
C24 Cr1 C23 85.62(16) .
C25 Cr1 C23 100.29(16) .
C24 Cr1 C12 137.76(15) .
C25 Cr1 C12 83.01(15) .
C23 Cr1 C12 136.41(14) .
C24 Cr1 C11 169.13(14) .
C25 Cr1 C11 101.44(14) .
C23 Cr1 C11 101.19(14) .
C12 Cr1 C11 36.99(12) .
C24 Cr1 C13 104.99(15) .
C25 Cr1 C13 95.86(15) .
C23 Cr1 C13 161.36(14) .
C12 Cr1 C13 36.88(12) .
C11 Cr1 C13 66.23(13) .
C24 Cr1 C14 90.71(15) .
C25 Cr1 C14 128.84(15) .
C23 Cr1 C14 130.30(14) .
C12 Cr1 C14 66.46(13) .
C11 Cr1 C14 78.43(12) .
C13 Cr1 C14 36.54(13) .
C24 Cr1 C16 136.91(14) .
C25 Cr1 C16 137.62(14) .
C23 Cr1 C16 85.21(13) .
C12 Cr1 C16 65.87(12) .
C11 Cr1 C16 37.06(11) .
C13 Cr1 C16 76.57(12) .
C14 Cr1 C16 64.66(12) .
C24 Cr1 C15 104.47(14) .
C25 Cr1 C15 160.38(15) .
C23 Cr1 C15 97.35(14) .
C12 Cr1 C15 78.29(13) .
C11 Cr1 C15 66.50(12) .
C13 Cr1 C15 65.44(13) .
C14 Cr1 C15 36.23(12) .
C16 Cr1 C15 35.84(12) .
C24 Cr1 Pd1 127.54(12) .
C25 Cr1 Pd1 65.16(11) .
C23 Cr1 Pd1 60.50(11) .
C12 Cr1 Pd1 82.97(9) .
C11 Cr1 Pd1 63.31(8) .
C13 Cr1 Pd1 119.72(10) .
C14 Cr1 Pd1 141.68(9) .
C16 Cr1 Pd1 82.39(8) .
C15 Cr1 Pd1 117.71(9) .
C8 N1 C7 108.9(3) .
C8 N1 C9 107.5(3) .
C7 N1 C9 109.1(3) .
C8 N1 Pd1 107.1(2) .
C7 N1 Pd1 102.9(2) .
C9 N1 Pd1 120.8(2) .
C2 C1 C6 117.2(3) .
C2 C1 Pd1 131.2(3) .
C6 C1 Pd1 111.6(2) .
C1 C2 C3 122.0(3) .
C1 C2 H2 119.0 .
C3 C2 H2 119.0 .
C4 C3 C2 119.9(4) .
C4 C3 H3 120.0 .
C2 C3 H3 120.0 .
C3 C4 C5 119.8(3) .
C3 C4 H4 120.1 .
C5 C4 H4 120.1 .
C4 C5 C6 120.4(4) .
C4 C5 H5 119.8 .
C6 C5 H5 119.8 .
C5 C6 C1 120.7(3) .
C5 C6 C7 121.4(3) .
C1 C6 C7 117.9(3) .
N1 C7 C6 109.8(3) .
N1 C7 H7A 109.7 .
C6 C7 H7A 109.7 .
N1 C7 H7B 109.7 .
C6 C7 H7B 109.7 .
H7A C7 H7B 108.2 .
N1 C8 H8A 109.5 .
N1 C8 H8B 109.5 .
H8A C8 H8B 109.5 .
N1 C8 H8C 109.5 .
H8A C8 H8C 109.5 .
H8B C8 H8C 109.5 .
N1 C9 H9A 109.5 .
N1 C9 H9B 109.5 .
H9A C9 H9B 109.5 .
N1 C9 H9C 109.5 .
H9A C9 H9C 109.5 .
H9B C9 H9C 109.5 .
C11 C10 C22 103.9(3) .
C11 C10 Pd1 98.5(2) .
C22 C10 Pd1 102.7(2) .
C11 C10 H10 128.0 .
C22 C10 H10 128.0 .
Pd1 C10 H10 72.6 .
C12 C11 C16 118.9(3) .
C12 C11 C10 130.9(3) .
C16 C11 C10 109.5(3) .
C12 C11 Cr1 71.15(19) .
C16 C11 Cr1 73.79(18) .
C10 C11 Cr1 118.0(2) .
C11 C12 C13 119.9(3) .
C11 C12 Cr1 71.86(19) .
C13 C12 Cr1 72.5(2) .
C11 C12 H12 120.0 .
C13 C12 H12 120.0 .
Cr1 C12 H12 127.6 .
C14 C13 C12 120.4(3) .
C14 C13 Cr1 71.8(2) .
C12 C13 Cr1 70.59(19) .
C14 C13 H13 119.8 .
C12 C13 H13 119.8 .
Cr1 C13 H13 130.4 .
C13 C14 C15 120.9(3) .
C13 C14 Cr1 71.65(19) .
C15 C14 Cr1 73.76(19) .
C13 C14 H14 119.5 .
C15 C14 H14 119.5 .
Cr1 C14 H14 127.1 .
C16 C15 C14 118.5(3) .
C16 C15 Cr1 71.87(19) .
C14 C15 Cr1 70.0(2) .
C16 C15 H15 120.8 .
C14 C15 H15 120.8 .
Cr1 C15 H15 129.7 .
C15 C16 C11 121.2(3) .
C15 C16 C17 130.9(3) .
C11 C16 C17 107.8(3) .
C15 C16 Cr1 72.29(19) .
C11 C16 Cr1 69.15(18) .
C17 C16 Cr1 127.3(2) .
C18 C17 C22 122.0(3) .
C18 C17 C16 130.1(3) .
C22 C17 C16 107.9(3) .
C19 C18 C17 118.2(3) .
C19 C18 H18 120.9 .
C17 C18 H18 120.9 .
C18 C19 C20 120.5(3) .
C18 C19 H19 119.8 .
C20 C19 H19 119.8 .
C21 C20 C19 121.6(3) .
C21 C20 H20 119.2 .
C19 C20 H20 119.2 .
C20 C21 C22 118.9(3) .
C20 C21 H21 120.5 .
C22 C21 H21 120.5 .
C21 C22 C17 118.8(3) .
C21 C22 C10 131.3(3) .
C17 C22 C10 109.8(3) .
O1 C23 Cr1 169.3(3) .
O1 C23 Pd1 110.5(3) .
Cr1 C23 Pd1 79.81(12) .
O2 C24 Cr1 176.6(3) .
O3 C25 Cr1 173.2(3) .
C26 Pd2 N2 82.46(13) .
C26 Pd2 Cl1 94.34(11) .
N2 Pd2 Cl1 176.19(8) .
C26 Pd2 Cl1 179.33(10) 2_656
N2 Pd2 Cl1 97.29(8) 2_656
Cl1 Pd2 Cl1 85.93(3) 2_656
Pd2 Cl1 Pd2 94.07(3) 2_656
C34 N2 C33 108.9(3) .
C34 N2 C32 109.6(3) .
C33 N2 C32 109.1(3) .
C34 N2 Pd2 109.0(2) .
C33 N2 Pd2 113.9(2) .
C32 N2 Pd2 106.2(2) .
C27 C26 C31 119.5(3) .
C27 C26 Pd2 127.0(3) .
C31 C26 Pd2 113.5(2) .
C26 C27 C28 119.4(4) .
C26 C27 H27 120.3 .
C28 C27 H27 120.3 .
C29 C28 C27 120.6(4) .
C29 C28 H28 119.7 .
C27 C28 H28 119.7 .
C28 C29 C30 120.4(3) .
C28 C29 H29 119.8 .
C30 C29 H29 119.8 .
C29 C30 C31 119.2(4) .
C29 C30 H30 120.4 .
C31 C30 H30 120.4 .
C26 C31 C30 120.9(3) .
C26 C31 C32 116.3(3) .
C30 C31 C32 122.9(3) .
N2 C32 C31 108.6(3) .
N2 C32 H32A 110.0 .
C31 C32 H32A 110.0 .
N2 C32 H32B 110.0 .
C31 C32 H32B 110.0 .
H32A C32 H32B 108.3 .
N2 C33 H33A 109.5 .
N2 C33 H33B 109.5 .
H33A C33 H33B 109.5 .
N2 C33 H33C 109.5 .
H33A C33 H33C 109.5 .
H33B C33 H33C 109.5 .
N2 C34 H34A 109.5 .
N2 C34 H34B 109.5 .
H34A C34 H34B 109.5 .
N2 C34 H34C 109.5 .
H34A C34 H34C 109.5 .
H34B C34 H34C 109.5 .

loop_
_geom_bond_atom_site_label_1
_geom_bond_atom_site_label_2
_geom_bond_distance
_geom_bond_site_symmetry_2
Pd1 C1 2.031(3) .
Pd1 C10 2.088(3) .
Pd1 N1 2.211(3) .
Pd1 C23 2.530(3) .
Pd1 Cr1 2.8614(6) .
Cr1 C24 1.842(4) .
Cr1 C25 1.844(4) .
Cr1 C23 1.856(4) .
Cr1 C12 2.215(3) .
Cr1 C11 2.224(3) .
Cr1 C13 2.240(3) .
Cr1 C14 2.242(3) .
Cr1 C16 2.285(3) .
Cr1 C15 2.291(3) .
O1 C23 1.161(4) .
O2 C24 1.150(5) .
O3 C25 1.161(4) .
N1 C8 1.480(5) .
N1 C7 1.484(5) .
N1 C9 1.486(4) .
C1 C2 1.386(5) .
C1 C6 1.419(5) .
C2 C3 1.401(5) .
C2 H2 0.9500 .
C3 C4 1.382(5) .
C3 H3 0.9500 .
C4 C5 1.382(6) .
C4 H4 0.9500 .
C5 C6 1.399(5) .
C5 H5 0.9500 .
C6 C7 1.501(5) .
C7 H7A 0.9900 .
C7 H7B 0.9900 .
C8 H8A 0.9800 .
C8 H8B 0.9800 .
C8 H8C 0.9800 .
C9 H9A 0.9800 .
C9 H9B 0.9800 .
C9 H9C 0.9800 .
C10 C11 1.466(4) .
C10 C22 1.495(4) .
C10 H10 0.9500 .
C11 C12 1.408(4) .
C11 C16 1.434(4) .
C12 C13 1.410(5) .
C12 H12 0.9500 .
C13 C14 1.405(5) .
C13 H13 0.9500 .
C14 C15 1.410(5) .
C14 H14 0.9500 .
C15 C16 1.408(5) .
C15 H15 0.9500 .
C16 C17 1.458(4) .
C17 C18 1.393(5) .
C17 C22 1.413(4) .
C18 C19 1.383(5) .
C18 H18 0.9500 .
C19 C20 1.397(5) .
C19 H19 0.9500 .
C20 C21 1.387(5) .
C20 H20 0.9500 .
C21 C22 1.398(5) .
C21 H21 0.9500 .
Pd2 C26 1.971(3) .
Pd2 N2 2.083(3) .
Pd2 Cl1 2.3376(9) .
Pd2 Cl1 2.4710(9) 2_656
Cl1 Pd2 2.4710(9) 2_656
N2 C34 1.474(5) .
N2 C33 1.476(4) .
N2 C32 1.493(4) .
C26 C27 1.391(5) .
C26 C31 1.395(5) .
C27 C28 1.406(5) .
C27 H27 0.9500 .
C28 C29 1.376(6) .
C28 H28 0.9500 .
C29 C30 1.391(5) .
C29 H29 0.9500 .
C30 C31 1.395(5) .
C30 H30 0.9500 .
C31 C32 1.500(5) .
C32 H32A 0.9900 .
C32 H32B 0.9900 .
C33 H33A 0.9800 .
C33 H33B 0.9800 .
C33 H33C 0.9800 .
C34 H34A 0.9800 .
C34 H34B 0.9800 .
C34 H34C 0.9800 .

loop_
_geom_torsion_atom_site_label_1
_geom_torsion_atom_site_label_2
_geom_torsion_atom_site_label_3
_geom_torsion_atom_site_label_4
_geom_torsion
C6 C1 C2 C3 0.1(5)
Pd1 C1 C2 C3 -179.0(2)
C1 C2 C3 C4 -0.9(5)
C2 C3 C4 C5 0.3(5)
C3 C4 C5 C6 1.1(6)
C4 C5 C6 C1 -1.9(5)
C4 C5 C6 C7 175.3(4)
C2 C1 C6 C5 1.2(5)
Pd1 C1 C6 C5 -179.4(3)
C2 C1 C6 C7 -176.1(3)
Pd1 C1 C6 C7 3.2(4)
C8 N1 C7 C6 -72.1(4)
C9 N1 C7 C6 170.9(3)
Pd1 N1 C7 C6 41.4(3)
C5 C6 C7 N1 149.9(3)
C1 C6 C7 N1 -32.8(4)
C22 C10 C11 C12 179.6(3)
Pd1 C10 C11 C12 -75.0(4)
C22 C10 C11 C16 -10.2(3)
Pd1 C10 C11 C16 95.2(3)
C22 C10 C11 Cr1 -91.8(3)
Pd1 C10 C11 Cr1 13.6(2)
C16 C11 C12 C13 -1.9(5)
C10 C11 C12 C13 167.5(3)
Cr1 C11 C12 C13 56.4(3)
C16 C11 C12 Cr1 -58.3(3)
C10 C11 C12 Cr1 111.1(4)
C11 C12 C13 C14 -2.3(5)
Cr1 C12 C13 C14 53.8(3)
C11 C12 C13 Cr1 -56.1(3)
C12 C13 C14 C15 3.9(5)
Cr1 C13 C14 C15 57.2(3)
C12 C13 C14 Cr1 -53.2(3)
C13 C14 C15 C16 -1.2(5)
Cr1 C14 C15 C16 55.0(3)
C13 C14 C15 Cr1 -56.2(3)
C14 C15 C16 C11 -3.1(5)
Cr1 C15 C16 C11 51.0(3)
C14 C15 C16 C17 -178.4(3)
Cr1 C15 C16 C17 -124.3(4)
C14 C15 C16 Cr1 -54.1(3)
C12 C11 C16 C15 4.7(5)
C10 C11 C16 C15 -166.9(3)
Cr1 C11 C16 C15 -52.3(3)
C12 C11 C16 C17 -179.1(3)
C10 C11 C16 C17 9.4(4)
Cr1 C11 C16 C17 123.9(2)
C12 C11 C16 Cr1 57.0(3)
C10 C11 C16 Cr1 -114.5(2)
C15 C16 C17 C18 -9.1(6)
C11 C16 C17 C18 175.1(3)
Cr1 C16 C17 C18 -107.9(4)
C15 C16 C17 C22 171.3(3)
C11 C16 C17 C22 -4.4(4)
Cr1 C16 C17 C22 72.5(3)
C22 C17 C18 C19 0.3(5)
C16 C17 C18 C19 -179.2(3)
C17 C18 C19 C20 -2.1(5)
C18 C19 C20 C21 1.9(5)
C19 C20 C21 C22 0.3(5)
C20 C21 C22 C17 -2.1(5)
C20 C21 C22 C10 -177.7(3)
C18 C17 C22 C21 1.8(5)
C16 C17 C22 C21 -178.6(3)
C18 C17 C22 C10 178.3(3)
C16 C17 C22 C10 -2.1(4)
C11 C10 C22 C21 -176.6(3)
Pd1 C10 C22 C21 81.2(4)
C11 C10 C22 C17 7.5(3)
Pd1 C10 C22 C17 -94.8(3)
C24 Cr1 C23 O1 -56.9(17)
C25 Cr1 C23 O1 -141.5(17)
C12 Cr1 C23 O1 127.8(17)
C11 Cr1 C23 O1 114.5(17)
C13 Cr1 C23 O1 68.8(19)
C14 Cr1 C23 O1 30.3(18)
C16 Cr1 C23 O1 80.9(17)
C15 Cr1 C23 O1 47.1(17)
Pd1 Cr1 C23 O1 164.9(18)
C24 Cr1 C23 Pd1 138.19(13)
C25 Cr1 C23 Pd1 53.62(14)
C12 Cr1 C23 Pd1 -37.0(2)
C11 Cr1 C23 Pd1 -50.35(11)
C13 Cr1 C23 Pd1 -96.0(4)
C14 Cr1 C23 Pd1 -134.60(14)
C16 Cr1 C23 Pd1 -83.96(10)
C15 Cr1 C23 Pd1 -117.75(11)
C31 C26 C27 C28 -0.8(5)
Pd2 C26 C27 C28 -179.7(3)
C26 C27 C28 C29 0.0(6)
C27 C28 C29 C30 1.1(6)
C28 C29 C30 C31 -1.3(6)
C27 C26 C31 C30 0.6(5)
Pd2 C26 C31 C30 179.7(3)
C27 C26 C31 C32 179.6(3)
Pd2 C26 C31 C32 -1.4(4)
C29 C30 C31 C26 0.4(5)
C29 C30 C31 C32 -178.4(3)
C34 N2 C32 C31 80.3(4)
C33 N2 C32 C31 -160.5(3)
Pd2 N2 C32 C31 -37.3(3)
C26 C31 C32 N2 27.0(4)
C30 C31 C32 N2 -154.1(3)
